data_7132179
loop_
_publ_author_name
'Mettler, Marie'
'Dewandre, Adrien'
'Tumanov, Nikolay'
'Wouters, Johan'
'Septavaux, Jean'

_publ_section_title
;
 Single crystal formation in core-shell capsules.
;
_journal_name_full 'Chemical communications (Cambridge, England)'
_journal_paper_doi 10.1039/d3cc03727d
_journal_year 2023
_chemical_formula_moiety 'C2 H5 N O2'
_chemical_formula_sum 'C2 H5 N O2'
_chemical_formula_weight 75.07
_chemical_name_common 'glycine, beta polymorph'
_chemical_name_systematic 'aminoacetic acid, beta polymorph'
_space_group_crystal_system monoclinic
_space_group_IT_number 4
_space_group_name_Hall 'P 2yb'
_space_group_name_H-M_alt 'P 1 21 1'
_atom_sites_solution_hydrogens difmap
_atom_sites_solution_primary dual
_atom_sites_solution_secondary dual
_audit_creation_date 2023-04-04
_audit_creation_method
;
Olex2 1.5
(compiled 2021.12.09 svn.r5202d8cf for OlexSys, GUI svn.r6439)
;
_cell_angle_alpha 90
_cell_angle_beta 113.232(14)
_cell_angle_gamma 90
_cell_formula_units_Z 2
_cell_length_a 5.0947(6)
_cell_length_b 6.2681(5)
_cell_length_c 5.3883(6)
_cell_measurement_reflns_used 950
_cell_measurement_temperature 295(2)
_cell_measurement_theta_max 32.1460
_cell_measurement_theta_min 4.1150
_cell_volume 158.12(3)
_computing_cell_refinement 'CrysAlisPro 1.171.40.53 (Rigaku OD, 2019)'
_computing_data_collection 'CrysAlisPro 1.171.40.53 (Rigaku OD, 2019)'
_computing_data_reduction 'CrysAlisPro 1.171.40.53 (Rigaku OD, 2019)'
_computing_molecular_graphics 'Olex2 1.5 (Dolomanov et al., 2009)'
_computing_publication_material 'Olex2 1.5 (Dolomanov et al., 2009)'
_computing_structure_refinement 'SHELXL 2015/1 (Sheldrick, 2015)'
_computing_structure_solution 'SHELXT 2014/5 (Sheldrick, 2014)'
_diffrn_ambient_temperature 295.15
_diffrn_detector 'CCD plate'
_diffrn_detector_area_resol_mean 5.1856
_diffrn_detector_type Ruby
_diffrn_measured_fraction_theta_full 1.000
_diffrn_measured_fraction_theta_max 0.926
_diffrn_measurement_details
;
List of Runs (angles in degrees, time in seconds):

  # Type    Start    End  Width  t~exp~   \w     \q     \k     \f   Frames
--------------------------------------------------------------------------
  1  \w     79.00 105.00   1.00   15.00    --   19.23 178.00-150.00   26
  2  \w    -43.00  47.00   1.00   15.00    --  -19.54  38.00-120.00   90
  3  \w    -49.00  33.00   1.00   15.00    --  -19.54  77.00 -30.00   82
  4  \w     10.00  36.00   1.00   15.00    --   19.38  77.00  60.00   26
  5  \w    -58.00 -18.00   1.00   15.00    --  -19.54  19.00  90.00   40
  6  \w    -10.00  49.00   1.00   15.00    --  -19.54  19.00  90.00   59
  7  \w    -77.00   5.00   1.00   15.00    --  -19.54 -57.00 -60.00   82
;
_diffrn_measurement_device 'four-circle diffractometer'
_diffrn_measurement_device_type 'Xcalibur, Ruby, Gemini ultra'
_diffrn_measurement_method '\w scans'
_diffrn_orient_matrix_type 'CrysAlisPro convention (1999,Acta A55,543-557)'
_diffrn_orient_matrix_UB_11 0.0868674000
_diffrn_orient_matrix_UB_12 0.0398862000
_diffrn_orient_matrix_UB_13 0.1296825000
_diffrn_orient_matrix_UB_21 0.0820324000
_diffrn_orient_matrix_UB_22 0.0582135000
_diffrn_orient_matrix_UB_23 -0.0570313000
_diffrn_orient_matrix_UB_31 -0.0931768000
_diffrn_orient_matrix_UB_32 0.0884492000
_diffrn_orient_matrix_UB_33 -0.0210698000
_diffrn_radiation_monochromator graphite
_diffrn_radiation_probe x-ray
_diffrn_radiation_type 'Mo K\a'
_diffrn_radiation_wavelength 0.71073
_diffrn_reflns_av_R_equivalents 0.0223
_diffrn_reflns_av_unetI/netI 0.0398
_diffrn_reflns_Laue_measured_fraction_full 1.000
_diffrn_reflns_Laue_measured_fraction_max 0.926
_diffrn_reflns_limit_h_max 7
_diffrn_reflns_limit_h_min -7
_diffrn_reflns_limit_k_max 9
_diffrn_reflns_limit_k_min -9
_diffrn_reflns_limit_l_max 8
_diffrn_reflns_limit_l_min -8
_diffrn_reflns_number 1996
_diffrn_reflns_point_group_measured_fraction_full 1.000
_diffrn_reflns_point_group_measured_fraction_max 0.895
_diffrn_reflns_theta_full 25.242
_diffrn_reflns_theta_max 32.752
_diffrn_reflns_theta_min 4.116
_diffrn_source 'fine-focus sealed X-ray tube'
_diffrn_source_type 'Enhance (Mo) X-ray Source'
_exptl_absorpt_coefficient_mu 0.140
_exptl_absorpt_correction_T_max 0.991
_exptl_absorpt_correction_T_min 0.976
_exptl_absorpt_correction_type analytical
_exptl_absorpt_process_details
;
CrysAlisPro 1.171.40.53 (Rigaku Oxford Diffraction, 2019)
Analytical numeric absorption correction using a multifaceted crystal
			model based on expressions derived by R.C. Clark & J.S. Reid.
(Clark, R. C. & Reid, J. S. (1995). Acta Cryst. A51, 887-897)
Empirical absorption correction using spherical harmonics,
 implemented in SCALE3 ABSPACK scaling algorithm.
;
_exptl_crystal_colour colourless
_exptl_crystal_density_diffrn 1.577
_exptl_crystal_description block
_exptl_crystal_F_000 80
_exptl_crystal_preparation
;
crystallized and measured in a plactic sphere
;
_exptl_crystal_size_max 0.25
_exptl_crystal_size_mid 0.091
_exptl_crystal_size_min 0.073
_refine_diff_density_max 0.256
_refine_diff_density_min -0.244
_refine_diff_density_rms 0.053
_refine_ls_extinction_method none
_refine_ls_goodness_of_fit_ref 1.073
_refine_ls_hydrogen_treatment refall
_refine_ls_matrix_type full
_refine_ls_number_parameters 66
_refine_ls_number_reflns 1053
_refine_ls_number_restraints 1
_refine_ls_restrained_S_all 1.073
_refine_ls_R_factor_all 0.0514
_refine_ls_R_factor_gt 0.0429
_refine_ls_shift/su_max 0.000
_refine_ls_shift/su_mean 0.000
_refine_ls_structure_factor_coef Fsqd
_refine_ls_weighting_details 'w=1/[\s^2^(Fo^2^)+(0.0443P)^2^] where P=(Fo^2^+2Fc^2^)/3'
_refine_ls_weighting_scheme calc
_refine_ls_wR_factor_gt 0.0887
_refine_ls_wR_factor_ref 0.0970
_reflns_Friedel_coverage 0.794
_reflns_Friedel_fraction_full 1.000
_reflns_Friedel_fraction_max 0.860
_reflns_number_gt 921
_reflns_number_total 1053
_reflns_threshold_expression 'I > 2\s(I)'
_cod_data_source_file d3cc03727d2.cif
_cod_data_source_block nt1021_Glycine_full
_cod_database_code 7132179
_shelx_shelxl_version_number 2019/3
_chemical_oxdiff_formula C2H5NO2
_shelx_space_group_comment
;
The symmetry employed for this shelxl refinement is uniquely defined
by the following loop, which should always be used as a source of
symmetry information in preference to the above space-group names.
They are only intended as comments.
;
_shelx_estimated_absorpt_t_max 0.990
_shelx_estimated_absorpt_t_min 0.966
_olex2_refinement_description
;
;
_olex2_submission_special_instructions 'No special instructions were received'
_oxdiff_exptl_absorpt_empirical_details
;
Empirical correction (ABSPACK) includes:
- Absorption correction using spherical harmonics
- Frame scaling
;
_oxdiff_exptl_absorpt_empirical_full_max 1.069
_oxdiff_exptl_absorpt_empirical_full_min 0.914

loop_
_space_group_symop_operation_xyz
'x, y, z'
'-x, y+1/2, -z'

loop_
_atom_site_label
_atom_site_type_symbol
_atom_site_fract_x
_atom_site_fract_y
_atom_site_fract_z
_atom_site_U_iso_or_equiv
_atom_site_adp_type
_atom_site_occupancy
_atom_site_site_symmetry_order
_atom_site_calc_flag
_atom_site_refinement_flags_posn
_atom_site_refinement_flags_adp
_atom_site_refinement_flags_occupancy
_atom_site_disorder_assembly
_atom_site_disorder_group
O1 O 0.5923(3) 0.4349(3) 0.4030(3) 0.0285(4) Uani 1 1 d . . . . .
O2 O 0.1230(3) 0.4871(3) 0.2577(3) 0.0319(5) Uani 1 1 d . . . . .
C1 C 0.3664(4) 0.4600(3) 0.4385(4) 0.0215(4) Uani 1 1 d . . . . .
C2 C 0.3883(4) 0.4505(4) 0.7295(4) 0.0240(4) Uani 1 1 d . . . . .
H2A H 0.380(5) 0.299(5) 0.781(6) 0.032(7) Uiso 1 1 d . . . . .
H2B H 0.561(6) 0.517(4) 0.853(6) 0.031(7) Uiso 1 1 d . . . . .
N1 N 0.1502(4) 0.5626(3) 0.7629(4) 0.0234(4) Uani 1 1 d . . . . .
H1A H -0.022(7) 0.518(4) 0.651(7) 0.033(8) Uiso 1 1 d . . . . .
H1B H 0.164(6) 0.690(7) 0.736(6) 0.046(9) Uiso 1 1 d . . . . .
H1C H 0.150(5) 0.546(4) 0.933(6) 0.029(7) Uiso 1 1 d . . . . .

loop_
_atom_site_aniso_label
_atom_site_aniso_U_11
_atom_site_aniso_U_22
_atom_site_aniso_U_33
_atom_site_aniso_U_23
_atom_site_aniso_U_13
_atom_site_aniso_U_12
O1 0.0255(7) 0.0356(9) 0.0293(8) -0.0046(7) 0.0159(6) -0.0003(7)
O2 0.0240(7) 0.0539(12) 0.0179(7) 0.0006(7) 0.0082(6) -0.0025(7)
C1 0.0243(9) 0.0230(9) 0.0196(8) -0.0024(8) 0.0112(7) -0.0032(9)
C2 0.0241(9) 0.0313(11) 0.0170(8) 0.0004(9) 0.0087(7) 0.0047(10)
N1 0.0247(9) 0.0299(10) 0.0164(8) -0.0004(7) 0.0091(7) 0.0018(8)

loop_
_atom_type_symbol
_atom_type_description
_atom_type_scat_dispersion_real
_atom_type_scat_dispersion_imag
_atom_type_scat_source
C C 0.0033 0.0016 'International Tables Vol C Tables 4.2.6.8 and 6.1.1.4'
H H 0.0000 0.0000 'International Tables Vol C Tables 4.2.6.8 and 6.1.1.4'
N N 0.0061 0.0033 'International Tables Vol C Tables 4.2.6.8 and 6.1.1.4'
O O 0.0106 0.0060 'International Tables Vol C Tables 4.2.6.8 and 6.1.1.4'

loop_
_exptl_crystal_face_index_h
_exptl_crystal_face_index_k
_exptl_crystal_face_index_l
_exptl_crystal_face_perp_dist
-1 -2 -7 0.0345
0 9 0 0.1226
0 -9 0 0.1085
-7 0 2 0.0505
7 0 -3 0.0364
-7 1 4 0.0502
6 -1 -6 0.0328
0 2 7 0.0361

loop_
_geom_angle_atom_site_label_1
_geom_angle_atom_site_label_2
_geom_angle_atom_site_label_3
_geom_angle
_geom_angle_site_symmetry_1
_geom_angle_site_symmetry_3
_geom_angle_publ_flag
O1 C1 O2 126.04(19) . . ?
O1 C1 C2 116.97(17) . . ?
O2 C1 C2 116.97(17) . . ?
C1 C2 H2A 109.4(17) . . ?
C1 C2 H2B 111.6(18) . . ?
H2A C2 H2B 110(2) . . ?
N1 C2 C1 112.11(16) . . ?
N1 C2 H2A 107.0(15) . . ?
N1 C2 H2B 106.3(17) . . ?
C2 N1 H1A 114.0(19) . . ?
C2 N1 H1B 108(2) . . ?
C2 N1 H1C 113.1(17) . . ?
H1A N1 H1B 109(3) . . ?
H1A N1 H1C 104(3) . . ?
H1B N1 H1C 108(3) . . ?

loop_
_geom_bond_atom_site_label_1
_geom_bond_atom_site_label_2
_geom_bond_distance
_geom_bond_site_symmetry_2
_geom_bond_publ_flag
O1 C1 1.249(2) . ?
O2 C1 1.250(2) . ?
C1 C2 1.529(3) . ?
C2 H2A 1.00(3) . ?
C2 H2B 0.96(3) . ?
C2 N1 1.473(3) . ?
N1 H1A 0.89(3) . ?
N1 H1B 0.82(4) . ?
N1 H1C 0.92(3) . ?

loop_
_geom_torsion_atom_site_label_1
_geom_torsion_atom_site_label_2
_geom_torsion_atom_site_label_3
_geom_torsion_atom_site_label_4
_geom_torsion
_geom_torsion_site_symmetry_1
_geom_torsion_site_symmetry_2
_geom_torsion_site_symmetry_3
_geom_torsion_site_symmetry_4
_geom_torsion_publ_flag
O1 C1 C2 N1 157.20(18) . . . . ?
O2 C1 C2 N1 -24.5(3) . . . . ?

loop_
_exptl_oxdiff_crystal_face_indexfrac_h
_exptl_oxdiff_crystal_face_indexfrac_k
_exptl_oxdiff_crystal_face_indexfrac_l
_exptl_oxdiff_crystal_face_x
_exptl_oxdiff_crystal_face_y
_exptl_oxdiff_crystal_face_z
-0.5539 -1.7202 -6.5972 -0.9723 0.2307 0.0385
0.0458 8.8310 -0.2838 0.3194 0.5340 0.7828
-0.0841 -8.8310 0.2922 -0.3216 -0.5377 -0.7794
-7.0348 -0.3477 1.5588 -0.4228 -0.6862 0.5919
7.1708 0.0503 -3.3546 0.1899 0.7825 -0.5930
-7.0018 0.6051 4.3923 -0.0145 -0.7897 0.6134
6.3859 -1.3243 -5.6794 -0.2346 0.7707 -0.5925
0.4261 1.9203 6.6259 0.9729 -0.2311 -0.0095
